data_7102489
loop_
_publ_author_name
'Ugrinova, Vesela'
'Ellis, Gregory A'
'Brown, Seth N'

_publ_section_title
;
 Remarkable thermodynamic stability toward hydrolysis of tripodal
 titanium alkoxides.
;
_journal_issue 4
_journal_name_full 'Chemical communications (Cambridge, England)'
_journal_page_first 468
_journal_page_last 469
_journal_paper_doi 10.1039/b315092e
_journal_year 2004
_chemical_formula_moiety 'O(Ti(N(CH2[C6H2(tBu)2O])3)2 . 4 C6H6'
_chemical_formula_sum 'C114 H156 N2 O7 Ti2'
_chemical_formula_weight 1762.21
_chemical_name_common
;
mu-oxobis(nitrilotris(4,6-di-tert-butyl-o-
phenolate))titanium(IV) tetrabenzene solvate
;
_chemical_name_systematic
;
?
;
_space_group_IT_number 2
_symmetry_cell_setting triclinic
_symmetry_space_group_name_Hall '-P 1'
_symmetry_space_group_name_H-M 'P -1'
_atom_sites_solution_hydrogens geom
_atom_sites_solution_primary direct
_atom_sites_solution_secondary difmap
_audit_creation_method SHELXL-97
_cell_angle_alpha 78.5890(10)
_cell_angle_beta 88.7830(10)
_cell_angle_gamma 76.1170(10)
_cell_formula_units_Z 2
_cell_length_a 15.7339(7)
_cell_length_b 16.6517(8)
_cell_length_c 20.8769(10)
_cell_measurement_reflns_used 8016
_cell_measurement_temperature 100(2)
_cell_measurement_theta_max 28.288
_cell_measurement_theta_min 2.366
_cell_volume 5203.0(4)
_computing_cell_refinement 'Siemens XSCANS'
_computing_data_collection 'Siemens XSCANS'
_computing_data_reduction 'Siemens SHELXTL'
_computing_molecular_graphics 'Siemens SHELXTL'
_computing_publication_material 'Siemens SHELXTL'
_computing_structure_refinement 'SHELXL-97 (Sheldrick, 1997)'
_computing_structure_solution 'SHELXS-97 (Sheldrick, 1990)'
_diffrn_ambient_temperature 100(2)
_diffrn_measurement_device_type 'Bruker APEX'
_diffrn_measurement_method '\w scans'
_diffrn_radiation_monochromator graphite
_diffrn_radiation_source 'fine-focus sealed tube'
_diffrn_radiation_type MoK\a
_diffrn_radiation_wavelength 0.71073
_diffrn_reflns_av_R_equivalents 0.0374
_diffrn_reflns_av_sigmaI/netI 0.0620
_diffrn_reflns_limit_h_max 20
_diffrn_reflns_limit_h_min -20
_diffrn_reflns_limit_k_max 22
_diffrn_reflns_limit_k_min -22
_diffrn_reflns_limit_l_max 27
_diffrn_reflns_limit_l_min -27
_diffrn_reflns_number 56252
_diffrn_reflns_theta_max 28.30
_diffrn_reflns_theta_min 1.99
_diffrn_standards_decay_% 0
_exptl_absorpt_coefficient_mu 0.207
_exptl_absorpt_correction_T_max 1.00000
_exptl_absorpt_correction_T_min 0.938993
_exptl_absorpt_correction_type 'empirical using SADABS'
_exptl_crystal_colour yellow
_exptl_crystal_density_diffrn 1.125
_exptl_crystal_density_method 'not measured'
_exptl_crystal_description rectangular
_exptl_crystal_F_000 1908
_exptl_crystal_size_max 0.2
_exptl_crystal_size_mid 0.4
_exptl_crystal_size_min 0.4
_refine_diff_density_max 0.589
_refine_diff_density_min -0.544
_refine_diff_density_rms 0.067
_refine_ls_extinction_method none
_refine_ls_goodness_of_fit_all 1.307
_refine_ls_goodness_of_fit_obs 1.399
_refine_ls_hydrogen_treatment riding
_refine_ls_matrix_type full
_refine_ls_number_parameters 1155
_refine_ls_number_reflns 25768
_refine_ls_number_restraints 0
_refine_ls_restrained_S_all 1.307
_refine_ls_restrained_S_obs 1.399
_refine_ls_R_factor_all 0.0906
_refine_ls_R_factor_obs 0.0713
_refine_ls_shift/esd_max -0.001
_refine_ls_shift/esd_mean 0.000
_refine_ls_structure_factor_coef Fsqd
_refine_ls_weighting_details 'calc w=1/[\s^2^(Fo^2^)+(0.0878P)^2^+0.0000P] where P=(Fo^2^+2Fc^2^)/3'
_refine_ls_weighting_scheme calc
_refine_ls_wR_factor_all 0.2039
_refine_ls_wR_factor_obs 0.1932
_reflns_number_observed 20329
_reflns_number_total 25768
_reflns_threshold_expression >2sigma(I)
_cod_data_source_file b315092e.txt
_cod_data_source_block ti-o-ti
_cod_depositor_comments
;
The following automatic conversions were performed:
'_symmetry_cell_setting' value 'Triclinic' changed to 'triclinic'
according to '/home/saulius/struct/CIF-dictionaries/cif_core.dic'
dictionary named 'cif_core.dic' version 2.4.1 from 2010-06-29.

Automatic conversion script
Id: cif_fix_enum 1527 2010-12-29 10:47:43Z saulius 
;
_cod_original_sg_symbol_H-M P-1
_cod_database_code 7102489

loop_
_symmetry_equiv_pos_as_xyz
'x, y, z'
'-x, -y, -z'

loop_
_atom_site_aniso_label
_atom_site_aniso_U_11
_atom_site_aniso_U_22
_atom_site_aniso_U_33
_atom_site_aniso_U_23
_atom_site_aniso_U_13
_atom_site_aniso_U_12
Ti1 0.0197(2) 0.0180(2) 0.0134(2) -0.00606(14) 0.00041(13) -0.00561(14)
Ti2 0.0235(2) 0.0211(2) 0.0147(2) -0.00829(14) 0.00343(14) -0.0094(2)
O 0.0251(8) 0.0221(8) 0.0160(7) -0.0077(6) 0.0011(6) -0.0090(6)
O1 0.0198(7) 0.0275(8) 0.0194(8) -0.0113(6) 0.0010(6) -0.0060(6)
O2 0.0229(8) 0.0234(8) 0.0191(8) -0.0084(6) 0.0015(6) -0.0102(6)
O3 0.0310(8) 0.0188(7) 0.0170(8) -0.0062(6) -0.0006(6) -0.0032(6)
O4 0.0290(8) 0.0252(8) 0.0244(8) -0.0133(7) 0.0038(7) -0.0092(7)
O5 0.0299(8) 0.0272(8) 0.0174(8) -0.0087(6) -0.0024(6) -0.0105(7)
O6 0.0344(9) 0.0302(9) 0.0226(8) -0.0124(7) 0.0106(7) -0.0201(7)
N1 0.0183(8) 0.0181(9) 0.0146(8) -0.0037(7) -0.0001(6) -0.0044(7)
N2 0.0265(10) 0.0267(10) 0.0200(9) -0.0107(8) 0.0042(7) -0.0102(8)
C10 0.0198(10) 0.0178(10) 0.0190(10) -0.0067(8) -0.0010(8) -0.0041(8)
C11 0.0205(10) 0.0230(11) 0.0164(10) -0.0075(8) 0.0017(8) -0.0043(8)
C12 0.0204(10) 0.0176(10) 0.0172(10) -0.0033(8) -0.0014(8) -0.0034(8)
C13 0.0236(11) 0.0211(11) 0.0188(10) -0.0060(8) -0.0026(8) -0.0028(8)
C14 0.0227(11) 0.0261(11) 0.0201(11) -0.0079(9) 0.0018(8) 0.0016(9)
C15 0.0184(11) 0.0354(13) 0.0279(12) -0.0106(10) -0.0008(9) -0.0028(9)
C16 0.0223(11) 0.0311(12) 0.0230(11) -0.0094(9) -0.0005(9) -0.0053(9)
C100 0.0277(12) 0.0295(13) 0.0300(13) -0.0134(10) 0.0014(10) 0.0025(10)
C101 0.097(4) 0.032(2) 0.067(4) -0.015(2) 0.038(3) 0.004(3)
C102 0.053(3) 0.064(3) 0.036(3) -0.030(2) -0.006(2) 0.021(3)
C103 0.030(3) 0.102(6) 0.087(5) -0.071(5) 0.011(2) -0.006(3)
C104 0.097(4) 0.032(2) 0.067(4) -0.015(2) 0.038(3) 0.004(3)
C105 0.053(3) 0.064(3) 0.036(3) -0.030(2) -0.006(2) 0.021(3)
C106 0.030(3) 0.102(6) 0.087(5) -0.071(5) 0.011(2) -0.006(3)
C110 0.0200(12) 0.066(2) 0.050(2) -0.040(2) -0.0018(11) -0.0070(12)
C111 0.045(2) 0.170(5) 0.143(4) -0.131(4) 0.056(2) -0.067(3)
C112 0.074(3) 0.083(3) 0.083(3) -0.055(2) -0.059(2) 0.038(2)
C113 0.0255(12) 0.051(2) 0.0330(14) -0.0232(12) 0.0016(10) -0.0127(11)
C20 0.0186(10) 0.0227(11) 0.0184(10) -0.0073(8) -0.0026(8) -0.0033(8)
C21 0.0187(10) 0.0200(10) 0.0214(11) -0.0088(8) 0.0016(8) -0.0038(8)
C22 0.0165(10) 0.0209(10) 0.0204(11) -0.0097(8) 0.0013(8) -0.0018(8)
C23 0.0194(10) 0.0242(11) 0.0246(11) -0.0110(9) -0.0003(8) -0.0042(9)
C24 0.0216(11) 0.0261(12) 0.0319(13) -0.0143(10) 0.0040(9) -0.0074(9)
C25 0.0338(13) 0.0293(12) 0.0258(12) -0.0088(10) 0.0073(10) -0.0157(10)
C26 0.0301(12) 0.0243(11) 0.0234(11) -0.0098(9) 0.0048(9) -0.0111(9)
C200 0.0272(12) 0.0331(13) 0.0335(13) -0.0144(10) 0.0045(10) -0.0156(10)
C201 0.059(3) 0.079(3) 0.069(3) 0.008(2) -0.028(2) -0.048(2)
C202 0.047(2) 0.074(3) 0.051(2) -0.037(2) 0.023(2) -0.044(2)
C203 0.045(2) 0.050(2) 0.071(3) -0.042(2) 0.022(2) -0.028(2)
C204 0.059(3) 0.079(3) 0.069(3) 0.008(2) -0.028(2) -0.048(2)
C205 0.047(2) 0.074(3) 0.051(2) -0.037(2) 0.023(2) -0.044(2)
C206 0.045(2) 0.050(2) 0.071(3) -0.042(2) 0.022(2) -0.028(2)
C210 0.054(2) 0.0338(14) 0.0207(12) -0.0068(10) 0.0035(11) -0.0260(12)
C211 0.105(3) 0.070(2) 0.0245(15) -0.0077(14) 0.010(2) -0.065(2)
C212 0.065(2) 0.038(2) 0.036(2) -0.0029(12) -0.0217(14) -0.0102(15)
C213 0.056(2) 0.044(2) 0.0256(13) -0.0165(11) 0.0116(12) -0.0261(14)
C30 0.0236(10) 0.0192(10) 0.0140(10) -0.0052(8) 0.0007(8) -0.0046(8)
C31 0.0273(11) 0.0203(10) 0.0172(10) -0.0033(8) 0.0001(8) -0.0064(9)
C32 0.0240(11) 0.0191(10) 0.0182(10) -0.0041(8) -0.0009(8) -0.0065(8)
C33 0.0258(11) 0.0239(11) 0.0183(10) -0.0038(8) -0.0005(8) -0.0093(9)
C34 0.0266(11) 0.0239(11) 0.0216(11) -0.0009(9) -0.0019(9) -0.0079(9)
C35 0.0292(12) 0.0204(11) 0.0276(12) -0.0026(9) -0.0011(9) -0.0035(9)
C36 0.0279(12) 0.0215(11) 0.0236(11) -0.0056(9) 0.0021(9) -0.0060(9)
C300 0.0370(14) 0.0301(13) 0.0221(12) 0.0007(9) -0.0048(10) -0.0091(11)
C301 0.060(2) 0.038(2) 0.0225(13) -0.0015(11) -0.0095(12) -0.0115(14)
C302 0.052(2) 0.0377(15) 0.0278(14) 0.0056(11) -0.0007(12) -0.0184(13)
C303 0.046(2) 0.047(2) 0.0303(15) 0.0054(12) -0.0098(12) -0.0032(14)
C310 0.0319(13) 0.0215(11) 0.0278(12) -0.0068(9) 0.0051(10) -0.0017(10)
C311 0.048(2) 0.0330(15) 0.037(2) -0.0045(12) 0.0076(13) 0.0104(13)
C312 0.0434(15) 0.0264(12) 0.0338(14) -0.0149(10) 0.0106(11) -0.0095(11)
C313 0.0312(13) 0.0311(13) 0.0305(13) -0.0103(10) 0.0061(10) -0.0058(10)
C40 0.0387(13) 0.0242(12) 0.0244(12) -0.0089(9) 0.0073(10) -0.0153(10)
C41 0.0293(12) 0.0239(11) 0.0188(11) -0.0092(9) 0.0010(9) -0.0028(9)
C42 0.0362(13) 0.0229(11) 0.0178(11) -0.0082(9) 0.0019(9) -0.0077(10)
C43 0.0427(14) 0.0260(12) 0.0222(12) -0.0094(9) 0.0023(10) -0.0084(11)
C44 0.046(2) 0.0256(12) 0.0228(12) -0.0103(10) -0.0021(11) 0.0002(11)
C45 0.0318(13) 0.0341(13) 0.0243(12) -0.0113(10) 0.0022(10) 0.0012(11)
C46 0.0288(12) 0.0306(12) 0.0201(11) -0.0097(9) 0.0032(9) -0.0037(10)
C400 0.056(2) 0.0292(14) 0.037(2) -0.0154(12) -0.0008(13) 0.0031(13)
C401 0.133(4) 0.031(2) 0.074(3) -0.022(2) -0.052(3) 0.024(2)
C402 0.081(3) 0.046(2) 0.101(3) -0.050(2) -0.035(2) 0.011(2)
C403 0.145(5) 0.060(3) 0.132(5) -0.066(3) 0.080(4) -0.019(3)
C410 0.0315(13) 0.0411(15) 0.0376(15) -0.0173(12) 0.0116(11) -0.0102(12)
C411 0.037(2) 0.064(2) 0.055(2) -0.031(2) 0.0096(14) -0.0215(15)
C412 0.045(2) 0.055(2) 0.063(2) -0.025(2) 0.028(2) -0.016(2)
C413 0.049(2) 0.036(2) 0.044(2) -0.0108(12) 0.0184(13) -0.0163(13)
C50 0.0310(12) 0.0322(13) 0.0205(11) -0.0141(9) 0.0022(9) -0.0109(10)
C51 0.0223(11) 0.0343(13) 0.0169(10) -0.0112(9) 0.0000(8) -0.0085(9)
C52 0.0253(11) 0.0329(13) 0.0204(11) -0.0118(9) 0.0025(9) -0.0099(10)
C53 0.0250(11) 0.0399(14) 0.0256(12) -0.0175(10) 0.0004(9) -0.0119(10)
C54 0.0268(12) 0.047(2) 0.0273(13) -0.0155(11) -0.0047(10) -0.0080(11)
C55 0.0275(12) 0.0366(14) 0.0236(12) -0.0096(10) -0.0018(9) -0.0043(10)
C56 0.0250(11) 0.0336(13) 0.0199(11) -0.0103(9) 0.0022(9) -0.0072(10)
C500 0.0373(15) 0.055(2) 0.041(2) -0.0201(14) -0.0193(13) -0.0036(13)
C501 0.114(6) 0.051(3) 0.092(5) -0.003(3) -0.084(5) -0.010(3)
C502 0.025(2) 0.119(5) 0.062(3) -0.045(3) -0.005(2) -0.015(3)
C503 0.046(4) 0.080(3) 0.027(3) -0.019(3) -0.010(2) -0.018(3)
C504 0.114(6) 0.051(3) 0.092(5) -0.003(3) -0.084(5) -0.010(3)
C505 0.025(2) 0.119(5) 0.062(3) -0.045(3) -0.005(2) -0.015(3)
C506 0.046(4) 0.080(3) 0.027(3) -0.019(3) -0.010(2) -0.018(3)
C510 0.0326(13) 0.0304(12) 0.0194(11) -0.0066(9) 0.0003(9) -0.0091(10)
C511 0.044(2) 0.0360(15) 0.0295(14) -0.0018(11) -0.0053(11) -0.0124(12)
C512 0.0335(13) 0.0385(14) 0.0266(13) -0.0066(10) -0.0011(10) -0.0161(11)
C513 0.050(2) 0.0292(13) 0.0249(13) -0.0103(10) 0.0026(11) -0.0121(12)
C60 0.0278(12) 0.0354(13) 0.0299(13) -0.0171(10) 0.0071(10) -0.0157(10)
C61 0.0319(12) 0.0250(12) 0.0292(12) -0.0133(9) 0.0142(10) -0.0134(10)
C62 0.0305(12) 0.0276(12) 0.0331(13) -0.0148(10) 0.0118(10) -0.0130(10)
C63 0.0309(13) 0.0303(13) 0.043(2) -0.0197(11) 0.0127(11) -0.0147(11)
C64 0.0380(14) 0.0230(12) 0.048(2) -0.0169(11) 0.0197(12) -0.0136(11)
C65 0.0422(15) 0.0245(12) 0.0370(14) -0.0127(10) 0.0226(12) -0.0136(11)
C66 0.0405(14) 0.0239(12) 0.0276(13) -0.0117(9) 0.0146(10) -0.0129(10)
C600 0.0377(15) 0.0279(13) 0.056(2) -0.0147(12) 0.0222(13) -0.0165(11)
C601 0.039(2) 0.030(2) 0.084(3) 0.002(2) 0.008(2) -0.0141(15)
C602 0.035(2) 0.037(2) 0.052(2) -0.017(2) 0.018(2) -0.0133(14)
C603 0.046(2) 0.055(2) 0.060(2) -0.020(2) 0.011(2) -0.034(2)
C604 0.039(2) 0.030(2) 0.084(3) 0.002(2) 0.008(2) -0.0141(15)
C605 0.035(2) 0.037(2) 0.052(2) -0.017(2) 0.018(2) -0.0133(14)
C606 0.046(2) 0.055(2) 0.060(2) -0.020(2) 0.011(2) -0.034(2)
C610 0.048(2) 0.0288(13) 0.0237(12) -0.0087(10) 0.0148(11) -0.0167(11)
C611 0.081(2) 0.039(2) 0.0211(13) -0.0104(11) 0.0094(13) -0.036(2)
C612 0.043(2) 0.050(2) 0.035(2) -0.0138(13) 0.0135(12) -0.0179(14)
C613 0.055(2) 0.0338(14) 0.0255(13) -0.0047(11) 0.0165(12) -0.0129(13)
C71 0.142(6) 0.261(10) 0.062(4) -0.021(5) -0.009(4) -0.060(7)
C72 0.094(4) 0.240(9) 0.087(4) -0.071(5) 0.022(3) -0.048(5)
C73 0.067(3) 0.088(3) 0.093(4) -0.036(3) 0.012(2) -0.041(2)
C74 0.075(3) 0.052(2) 0.079(3) -0.014(2) 0.009(2) -0.034(2)
C75 0.072(3) 0.044(2) 0.102(4) -0.030(2) 0.003(2) -0.020(2)
C76 0.092(4) 0.101(4) 0.099(4) -0.021(3) -0.016(3) -0.019(3)
C81 0.084(3) 0.117(5) 0.090(4) -0.020(3) 0.007(3) -0.009(3)
C82 0.076(3) 0.094(4) 0.092(4) -0.038(3) -0.008(3) -0.006(3)
C83 0.061(2) 0.091(3) 0.089(3) -0.046(3) 0.009(2) -0.023(2)
C84 0.071(3) 0.090(3) 0.079(3) -0.044(3) 0.010(2) -0.032(2)
C85 0.073(3) 0.088(3) 0.082(3) -0.050(3) 0.007(2) -0.015(2)
C86 0.066(3) 0.108(4) 0.082(3) -0.042(3) 0.010(2) -0.002(3)
C91 0.075(3) 0.057(3) 0.120(4) -0.008(3) 0.006(3) -0.004(2)
C92 0.082(3) 0.086(3) 0.085(3) -0.019(3) -0.017(3) -0.033(3)
C93 0.062(2) 0.076(3) 0.081(3) -0.012(2) -0.011(2) -0.012(2)
C94 0.068(3) 0.062(2) 0.088(3) -0.011(2) -0.006(2) -0.022(2)
C95 0.060(2) 0.068(3) 0.089(3) -0.002(2) -0.004(2) -0.019(2)
C96 0.056(2) 0.054(2) 0.106(4) -0.011(2) -0.013(2) -0.020(2)
C01 0.133(8) 0.363(17) 0.216(12) -0.106(12) 0.084(9) -0.061(9)
C02 0.145(8) 0.292(13) 0.124(7) -0.070(7) 0.037(6) -0.087(8)
C03 0.185(10) 0.322(15) 0.149(9) -0.121(10) 0.064(8) -0.075(10)
C04 0.108(5) 0.145(7) 0.216(10) -0.081(7) 0.014(6) -0.021(5)
C05 0.105(5) 0.288(12) 0.170(8) -0.138(8) -0.019(6) -0.030(7)
C06 0.114(7) 0.384(17) 0.337(17) -0.278(15) 0.096(9) -0.113(9)

loop_
_atom_site_label
_atom_site_type_symbol
_atom_site_fract_x
_atom_site_fract_y
_atom_site_fract_z
_atom_site_U_iso_or_equiv
_atom_site_thermal_displace_type
_atom_site_occupancy
_atom_site_calc_flag
_atom_site_refinement_flags
_atom_site_disorder_group
Ti1 Ti 0.06011(2) 0.10465(2) 0.18579(2) 0.01641(9) Uani 1 d . .
Ti2 Ti 0.13655(3) 0.22375(2) 0.28675(2) 0.01845(10) Uani 1 d . .
O O 0.08685(10) 0.15375(9) 0.25104(7) 0.0199(3) Uani 1 d . .
O1 O 0.17044(10) 0.03660(10) 0.17877(7) 0.0212(3) Uani 1 d . .
O2 O -0.02011(10) 0.04753(10) 0.22301(7) 0.0204(3) Uani 1 d . .
O3 O 0.00747(10) 0.20427(9) 0.12973(7) 0.0224(3) Uani 1 d . .
O4 O 0.03789(11) 0.29872(10) 0.30563(8) 0.0246(3) Uani 1 d . .
O5 O 0.17969(10) 0.14884(10) 0.36260(7) 0.0236(3) Uani 1 d . .
O6 O 0.20020(11) 0.25888(10) 0.21439(8) 0.0261(4) Uani 1 d . .
N1 N 0.03167(11) 0.05368(11) 0.09726(8) 0.0169(3) Uani 1 d . .
N2 N 0.20278(13) 0.31040(12) 0.32957(9) 0.0229(4) Uani 1 d . .
C10 C 0.07736(13) -0.03745(13) 0.10619(10) 0.0185(4) Uani 1 d . .
H10A H 0.05638(13) -0.06142(13) 0.07152(10) 0.022 Uiso 1 calc R .
H10B H 0.06122(13) -0.06746(13) 0.14878(10) 0.022 Uiso 1 calc R .
C11 C 0.21981(14) -0.01653(14) 0.14310(10) 0.0196(4) Uani 1 d . .
C12 C 0.17508(14) -0.05353(13) 0.10411(10) 0.0186(4) Uani 1 d . .
C13 C 0.22012(14) -0.10766(14) 0.06543(11) 0.0213(4) Uani 1 d . .
H13 H 0.18832(14) -0.13186(14) 0.03941(11) 0.026 Uiso 1 calc R .
C14 C 0.31146(15) -0.12714(15) 0.06413(11) 0.0238(5) Uani 1 d . .
C15 C 0.35401(15) -0.0909(2) 0.10399(12) 0.0272(5) Uani 1 d . .
H15 H 0.41619(15) -0.1040(2) 0.10386(12) 0.033 Uiso 1 calc R .
C16 C 0.31218(15) -0.0363(2) 0.14456(11) 0.0251(5) Uani 1 d . .
C100 C 0.3612(2) -0.1874(2) 0.02178(12) 0.0296(5) Uani 1 d . .
C101 C 0.3481(5) -0.2753(3) 0.0485(3) 0.068(2) Uani 0.666(4) d P 1
H10C H 0.2853(5) -0.2728(3) 0.0518(3) 0.103 Uiso 0.666(4) calc PR 1
H10D H 0.3764(5) -0.2968(3) 0.0919(3) 0.103 Uiso 0.666(4) calc PR 1
H10E H 0.3742(5) -0.3131(3) 0.0191(3) 0.103 Uiso 0.666(4) calc PR 1
C102 C 0.3217(3) -0.1597(4) -0.0491(2) 0.0543(14) Uani 0.666(4) d P 1
H10F H 0.3289(3) -0.1030(4) -0.0679(2) 0.082 Uiso 0.666(4) calc PR 1
H10G H 0.2592(3) -0.1590(4) -0.0482(2) 0.082 Uiso 0.666(4) calc PR 1
H10H H 0.3519(3) -0.1995(4) -0.0757(2) 0.082 Uiso 0.666(4) calc PR 1
C103 C 0.4580(3) -0.1871(5) 0.0155(4) 0.067(2) Uani 0.666(4) d P 1
H10I H 0.4635(3) -0.1294(5) -0.0018(4) 0.101 Uiso 0.666(4) calc PR 1
H10J H 0.4851(3) -0.2239(5) -0.0143(4) 0.101 Uiso 0.666(4) calc PR 1
H10K H 0.4874(3) -0.2076(5) 0.0586(4) 0.101 Uiso 0.666(4) calc PR 1
C104 C 0.4181(10) -0.2669(6) 0.0709(6) 0.068(2) Uani 0.334(4) d P 2
H10L H 0.4563(10) -0.2480(6) 0.0981(6) 0.103 Uiso 0.334(4) calc PR 2
H10M H 0.4538(10) -0.3061(6) 0.0460(6) 0.103 Uiso 0.334(4) calc PR 2
H10N H 0.3790(10) -0.2954(6) 0.0989(6) 0.103 Uiso 0.334(4) calc PR 2
C105 C 0.3043(7) -0.2157(8) -0.0184(5) 0.0543(14) Uani 0.334(4) d P 2
H10O H 0.2621(7) -0.2400(8) 0.0093(5) 0.082 Uiso 0.334(4) calc PR 2
H10P H 0.3397(7) -0.2585(8) -0.0405(5) 0.082 Uiso 0.334(4) calc PR 2
H10Q H 0.2729(7) -0.1676(8) -0.0511(5) 0.082 Uiso 0.334(4) calc PR 2
C106 C 0.4275(7) -0.1495(10) -0.0158(7) 0.067(2) Uani 0.334(4) d P 2
H10R H 0.4635(7) -0.1319(10) 0.0140(7) 0.101 Uiso 0.334(4) calc PR 2
H10S H 0.3981(7) -0.1002(10) -0.0484(7) 0.101 Uiso 0.334(4) calc PR 2
H10T H 0.4649(7) -0.1912(10) -0.0379(7) 0.101 Uiso 0.334(4) calc PR 2
C110 C 0.3721(2) -0.0097(2) 0.1896(2) 0.0421(7) Uani 1 d . .
C111 C 0.4429(2) 0.0246(3) 0.1487(3) 0.099(2) Uani 1 d . .
H11A H 0.4151(2) 0.0746(3) 0.1162(3) 0.149 Uiso 1 calc R .
H11B H 0.4765(2) -0.0189(3) 0.1263(3) 0.149 Uiso 1 calc R .
H11C H 0.4824(2) 0.0397(3) 0.1774(3) 0.149 Uiso 1 calc R .
C112 C 0.4131(3) -0.0880(3) 0.2408(2) 0.084(2) Uani 1 d . .
H11D H 0.4426(3) -0.1336(3) 0.2189(2) 0.126 Uiso 1 calc R .
H11E H 0.3672(3) -0.1059(3) 0.2684(2) 0.126 Uiso 1 calc R .
H11F H 0.4559(3) -0.0747(3) 0.2680(2) 0.126 Uiso 1 calc R .
C113 C 0.3270(2) 0.0597(2) 0.22573(13) 0.0337(6) Uani 1 d . .
H11G H 0.3000(2) 0.1108(2) 0.19393(13) 0.051 Uiso 1 calc R .
H11H H 0.3703(2) 0.0720(2) 0.25299(13) 0.051 Uiso 1 calc R .
H11I H 0.2817(2) 0.0408(2) 0.25345(13) 0.051 Uiso 1 calc R .
C20 C -0.06477(13) 0.06282(14) 0.09037(10) 0.0197(4) Uani 1 d . .
H20A H -0.07736(13) 0.04842(14) 0.04834(10) 0.024 Uiso 1 calc R .
H20B H -0.09536(13) 0.12252(14) 0.08894(10) 0.024 Uiso 1 calc R .
C21 C -0.07844(14) 0.00386(13) 0.21007(11) 0.0196(4) Uani 1 d . .
C22 C -0.10060(13) 0.00800(13) 0.14483(10) 0.0189(4) Uani 1 d . .
C23 C -0.15908(14) -0.03720(14) 0.12962(11) 0.0221(4) Uani 1 d . .
H23 H -0.17321(14) -0.03451(14) 0.08511(11) 0.026 Uiso 1 calc R .
C24 C -0.19682(15) -0.08586(15) 0.17823(12) 0.0251(5) Uani 1 d . .
C25 C -0.1733(2) -0.0888(2) 0.24258(12) 0.0278(5) Uani 1 d . .
H25 H -0.1989(2) -0.1219(2) 0.27624(12) 0.033 Uiso 1 calc R .
C26 C -0.1140(2) -0.04574(14) 0.26109(11) 0.0245(5) Uani 1 d . .
C200 C -0.2590(2) -0.1371(2) 0.16030(13) 0.0288(5) Uani 1 d . .
C201 C -0.3195(3) -0.0873(3) 0.1006(2) 0.0665(14) Uani 0.877(3) d P 1
H20C H -0.2837(3) -0.0699(3) 0.0639(2) 0.100 Uiso 0.877(3) calc PR 1
H20D H -0.3585(3) -0.0371(3) 0.1123(2) 0.100 Uiso 0.877(3) calc PR 1
H20E H -0.3546(3) -0.1233(3) 0.0881(2) 0.100 Uiso 0.877(3) calc PR 1
C202 C -0.3169(2) -0.1625(3) 0.2157(2) 0.0489(10) Uani 0.877(3) d P 1
H20F H -0.3529(2) -0.1118(3) 0.2286(2) 0.073 Uiso 0.877(3) calc PR 1
H20G H -0.2803(2) -0.1976(3) 0.2532(2) 0.073 Uiso 0.877(3) calc PR 1
H20H H -0.3549(2) -0.1946(3) 0.2013(2) 0.073 Uiso 0.877(3) calc PR 1
C203 C -0.2040(2) -0.2176(2) 0.1417(2) 0.0485(10) Uani 0.877(3) d P 1
H20I H -0.1658(2) -0.2028(2) 0.1058(2) 0.073 Uiso 0.877(3) calc PR 1
H20J H -0.2427(2) -0.2494(2) 0.1277(2) 0.073 Uiso 0.877(3) calc PR 1
H20K H -0.1681(2) -0.2523(2) 0.1796(2) 0.073 Uiso 0.877(3) calc PR 1
C204 C -0.2565(2) -0.1348(2) 0.0863(2) 0.0665(14) Uani 0.123(3) d PR 2
H20L H -0.1996(2) -0.1680(2) 0.0755(2) 0.100 Uiso 0.123(3) calc PR 2
H20M H -0.2651(2) -0.0762(2) 0.0628(2) 0.100 Uiso 0.123(3) calc PR 2
H20N H -0.3032(2) -0.1587(2) 0.0735(2) 0.100 Uiso 0.123(3) calc PR 2
C205 C -0.3364(2) -0.0922(2) 0.1805(2) 0.0489(10) Uani 0.123(3) d PR 2
H20O H -0.3530(2) -0.0362(2) 0.1521(2) 0.073 Uiso 0.123(3) calc PR 2
H20P H -0.3291(2) -0.0861(2) 0.2257(2) 0.073 Uiso 0.123(3) calc PR 2
H20Q H -0.3824(2) -0.1222(2) 0.1782(2) 0.073 Uiso 0.123(3) calc PR 2
C206 C -0.2366(2) -0.2203(2) 0.2040(2) 0.0485(10) Uani 0.123(3) d PR 2
H20R H -0.1815(2) -0.2538(2) 0.1907(2) 0.073 Uiso 0.123(3) calc PR 2
H20S H -0.2834(2) -0.2493(2) 0.2015(2) 0.073 Uiso 0.123(3) calc PR 2
H20T H -0.2301(2) -0.2132(2) 0.2490(2) 0.073 Uiso 0.123(3) calc PR 2
C210 C -0.0838(2) -0.0566(2) 0.33246(12) 0.0332(6) Uani 1 d . .
C211 C -0.1390(3) -0.1049(2) 0.38023(14) 0.0591(10) Uani 1 d . .
H21A H -0.1181(3) -0.1106(2) 0.42517(14) 0.089 Uiso 1 calc R .
H21B H -0.1335(3) -0.1610(2) 0.37039(14) 0.089 Uiso 1 calc R .
H21C H -0.2006(3) -0.0737(2) 0.37550(14) 0.089 Uiso 1 calc R .
C212 C 0.0127(2) -0.1061(2) 0.33965(15) 0.0473(8) Uani 1 d . .
H21D H 0.0333(2) -0.1137(2) 0.38492(15) 0.071 Uiso 1 calc R .
H21E H 0.0482(2) -0.0747(2) 0.31031(15) 0.071 Uiso 1 calc R .
H21F H 0.0180(2) -0.1614(2) 0.32830(15) 0.071 Uiso 1 calc R .
C213 C -0.0929(2) 0.0286(2) 0.35352(13) 0.0382(6) Uani 1 d . .
H21G H -0.0730(2) 0.0186(2) 0.39920(13) 0.057 Uiso 1 calc R .
H21H H -0.1544(2) 0.0601(2) 0.34903(13) 0.057 Uiso 1 calc R .
H21I H -0.0571(2) 0.0614(2) 0.32571(13) 0.057 Uiso 1 calc R .
C30 C 0.06394(14) 0.10262(13) 0.03801(10) 0.0188(4) Uani 1 d . .
H30A H 0.06374(14) 0.07333(13) 0.00113(10) 0.023 Uiso 1 calc R .
H30B H 0.12520(14) 0.10400(13) 0.04646(10) 0.023 Uiso 1 calc R .
C31 C -0.02148(15) 0.23753(14) 0.06719(11) 0.0215(4) Uani 1 d . .
C32 C 0.00953(14) 0.19178(13) 0.01868(10) 0.0201(4) Uani 1 d . .
C33 C -0.01290(15) 0.22700(14) -0.04656(11) 0.0222(4) Uani 1 d . .
H33 H 0.00881(15) 0.19539(14) -0.07916(11) 0.027 Uiso 1 calc R .
C34 C -0.0668(2) 0.30806(14) -0.06506(11) 0.0242(5) Uani 1 d . .
C35 C -0.1029(2) 0.34857(15) -0.01487(12) 0.0264(5) Uani 1 d . .
H35 H -0.1423(2) 0.40249(15) -0.02664(12) 0.032 Uiso 1 calc R .
C36 C -0.0849(2) 0.31498(14) 0.05155(11) 0.0242(5) Uani 1 d . .
C300 C -0.0844(2) 0.3522(2) -0.13699(12) 0.0303(5) Uani 1 d . .
C301 C -0.0717(2) 0.2876(2) -0.18230(13) 0.0405(7) Uani 1 d . .
H30C H -0.0833(2) 0.3176(2) -0.22779(13) 0.061 Uiso 1 calc R .
H30D H -0.1123(2) 0.2511(2) -0.17048(13) 0.061 Uiso 1 calc R .
H30E H -0.0113(2) 0.2532(2) -0.17739(13) 0.061 Uiso 1 calc R .
C302 C -0.0197(2) 0.4085(2) -0.15505(13) 0.0396(6) Uani 1 d . .
H30F H -0.0297(2) 0.4374(2) -0.20089(13) 0.059 Uiso 1 calc R .
H30G H 0.0404(2) 0.3736(2) -0.14878(13) 0.059 Uiso 1 calc R .
H30H H -0.0285(2) 0.4504(2) -0.12700(13) 0.059 Uiso 1 calc R .
C303 C -0.1781(2) 0.4085(2) -0.14872(14) 0.0444(7) Uani 1 d . .
H30I H -0.1869(2) 0.4356(2) -0.19502(14) 0.067 Uiso 1 calc R .
H30J H -0.1866(2) 0.4519(2) -0.12201(14) 0.067 Uiso 1 calc R .
H30K H -0.2204(2) 0.3738(2) -0.13658(14) 0.067 Uiso 1 calc R .
C310 C -0.1355(2) 0.35653(15) 0.10500(12) 0.0277(5) Uani 1 d . .
C311 C -0.2063(2) 0.4352(2) 0.07538(14) 0.0433(7) Uani 1 d . .
H31A H -0.2374(2) 0.4602(2) 0.11054(14) 0.065 Uiso 1 calc R .
H31B H -0.2478(2) 0.4193(2) 0.04881(14) 0.065 Uiso 1 calc R .
H31C H -0.1788(2) 0.4763(2) 0.04785(14) 0.065 Uiso 1 calc R .
C312 C -0.0748(2) 0.3826(2) 0.14978(13) 0.0332(6) Uani 1 d . .
H31D H -0.0290(2) 0.3331(2) 0.16929(13) 0.050 Uiso 1 calc R .
H31E H -0.1091(2) 0.4059(2) 0.18450(13) 0.050 Uiso 1 calc R .
H31F H -0.0479(2) 0.4254(2) 0.12405(13) 0.050 Uiso 1 calc R .
C313 C -0.1833(2) 0.2937(2) 0.14570(13) 0.0307(5) Uani 1 d . .
H31G H -0.1403(2) 0.2422(2) 0.16568(13) 0.046 Uiso 1 calc R .
H31H H -0.2241(2) 0.2798(2) 0.11721(13) 0.046 Uiso 1 calc R .
H31I H -0.2160(2) 0.3193(2) 0.18006(13) 0.046 Uiso 1 calc R .
C40 C 0.1572(2) 0.39999(15) 0.30098(12) 0.0273(5) Uani 1 d . .
H40A H 0.1524(2) 0.40729(15) 0.25286(12) 0.033 Uiso 1 calc R .
H40B H 0.1923(2) 0.43821(15) 0.31098(12) 0.033 Uiso 1 calc R .
C41 C 0.0119(2) 0.36800(14) 0.33301(11) 0.0239(5) Uani 1 d . .
C42 C 0.0665(2) 0.42365(14) 0.32808(11) 0.0249(5) Uani 1 d . .
C43 C 0.0393(2) 0.4981(2) 0.35123(12) 0.0296(5) Uani 1 d . .
H43 H 0.0766(2) 0.5359(2) 0.34731(12) 0.036 Uiso 1 calc R .
C44 C -0.0417(2) 0.5183(2) 0.38017(12) 0.0323(6) Uani 1 d . .
C45 C -0.0903(2) 0.4575(2) 0.38946(12) 0.0309(5) Uani 1 d . .
H45 H -0.1437(2) 0.4686(2) 0.41183(12) 0.037 Uiso 1 calc R .
C46 C -0.0656(2) 0.3809(2) 0.36804(11) 0.0265(5) Uani 1 d . .
C400 C -0.0762(2) 0.6050(2) 0.39783(14) 0.0417(7) Uani 1 d . .
C401 C -0.1161(3) 0.6659(2) 0.3355(2) 0.084(2) Uani 1 d . .
H40C H -0.1617(3) 0.6449(2) 0.3177(2) 0.127 Uiso 1 calc R .
H40D H -0.0703(3) 0.6705(2) 0.3033(2) 0.127 Uiso 1 calc R .
H40E H -0.1418(3) 0.7217(2) 0.3455(2) 0.127 Uiso 1 calc R .
C402 C -0.0060(3) 0.6358(2) 0.4263(2) 0.0749(13) Uani 1 d . .
H40F H 0.0188(3) 0.5959(2) 0.4663(2) 0.112 Uiso 1 calc R .
H40G H -0.0313(3) 0.6913(2) 0.4367(2) 0.112 Uiso 1 calc R .
H40H H 0.0402(3) 0.6402(2) 0.3945(2) 0.112 Uiso 1 calc R .
C403 C -0.1490(4) 0.6050(3) 0.4475(3) 0.108(2) Uani 1 d . .
H40I H -0.1962(4) 0.5852(3) 0.4305(3) 0.162 Uiso 1 calc R .
H40J H -0.1721(4) 0.6624(3) 0.4550(3) 0.162 Uiso 1 calc R .
H40K H -0.1255(4) 0.5674(3) 0.4887(3) 0.162 Uiso 1 calc R .
C410 C -0.1167(2) 0.3120(2) 0.38521(14) 0.0353(6) Uani 1 d . .
C411 C -0.1496(2) 0.2909(2) 0.3236(2) 0.0479(8) Uani 1 d . .
H41A H -0.1819(2) 0.2469(2) 0.3360(2) 0.072 Uiso 1 calc R .
H41B H -0.0996(2) 0.2707(2) 0.2973(2) 0.072 Uiso 1 calc R .
H41C H -0.1884(2) 0.3416(2) 0.2979(2) 0.072 Uiso 1 calc R .
C412 C -0.1968(2) 0.3397(2) 0.4267(2) 0.0525(8) Uani 1 d . .
H41D H -0.1774(2) 0.3535(2) 0.4666(2) 0.079 Uiso 1 calc R .
H41E H -0.2266(2) 0.2936(2) 0.4384(2) 0.079 Uiso 1 calc R .
H41F H -0.2374(2) 0.3895(2) 0.4014(2) 0.079 Uiso 1 calc R .
C413 C -0.0570(2) 0.2325(2) 0.42676(15) 0.0418(7) Uani 1 d . .
H41G H -0.0364(2) 0.2467(2) 0.46609(15) 0.063 Uiso 1 calc R .
H41H H -0.0067(2) 0.2111(2) 0.40120(15) 0.063 Uiso 1 calc R .
H41I H -0.0900(2) 0.1891(2) 0.43944(15) 0.063 Uiso 1 calc R .
C50 C 0.1996(2) 0.2956(2) 0.40196(11) 0.0261(5) Uani 1 d . .
H50A H 0.1376(2) 0.3054(2) 0.41473(11) 0.031 Uiso 1 calc R .
H50B H 0.2251(2) 0.3374(2) 0.41750(11) 0.031 Uiso 1 calc R .
C51 C 0.22855(14) 0.1372(2) 0.41819(11) 0.0233(5) Uani 1 d . .
C52 C 0.2473(2) 0.2087(2) 0.43559(11) 0.0248(5) Uani 1 d . .
C53 C 0.3059(2) 0.1977(2) 0.48760(12) 0.0279(5) Uani 1 d . .
H53 H 0.3207(2) 0.2457(2) 0.49816(12) 0.033 Uiso 1 calc R .
C54 C 0.3430(2) 0.1186(2) 0.52412(13) 0.0325(6) Uani 1 d . .
C55 C 0.3162(2) 0.0504(2) 0.50917(12) 0.0293(5) Uani 1 d . .
H55 H 0.3385(2) -0.0038(2) 0.53570(12) 0.035 Uiso 1 calc R .
C56 C 0.2582(2) 0.0570(2) 0.45729(11) 0.0255(5) Uani 1 d . .
C500 C 0.4114(2) 0.1085(2) 0.5785(2) 0.0441(7) Uani 1 d . .
C501 C 0.4372(5) 0.0220(4) 0.6180(3) 0.087(3) Uani 0.749(6) d P 1
H50C H 0.4588(5) -0.0180(4) 0.5893(3) 0.131 Uiso 0.749(6) calc PR 1
H50D H 0.3863(5) 0.0079(4) 0.6413(3) 0.131 Uiso 0.749(6) calc PR 1
H50E H 0.4836(5) 0.0189(4) 0.6497(3) 0.131 Uiso 0.749(6) calc PR 1
C502 C 0.4960(3) 0.1320(4) 0.5436(3) 0.065(2) Uani 0.749(6) d P 1
H50F H 0.4797(3) 0.1893(4) 0.5172(3) 0.098 Uiso 0.749(6) calc PR 1
H50G H 0.5200(3) 0.0919(4) 0.5153(3) 0.098 Uiso 0.749(6) calc PR 1
H50H H 0.5403(3) 0.1291(4) 0.5768(3) 0.098 Uiso 0.749(6) calc PR 1
C503 C 0.3773(3) 0.1729(4) 0.6218(3) 0.0490(13) Uani 0.749(6) d P 1
H50I H 0.3607(3) 0.2297(4) 0.5945(3) 0.074 Uiso 0.749(6) calc PR 1
H50J H 0.4233(3) 0.1706(4) 0.6535(3) 0.074 Uiso 0.749(6) calc PR 1
H50K H 0.3261(3) 0.1597(4) 0.6451(3) 0.074 Uiso 0.749(6) calc PR 1
C504 C 0.3803(15) 0.0450(12) 0.6445(10) 0.087(3) Uani 0.251(6) d P 2
H50L H 0.3806(15) -0.0097(12) 0.6337(10) 0.131 Uiso 0.251(6) calc PR 2
H50M H 0.3212(15) 0.0716(12) 0.6566(10) 0.131 Uiso 0.251(6) calc PR 2
H50N H 0.4213(15) 0.0367(12) 0.6813(10) 0.131 Uiso 0.251(6) calc PR 2
C505 C 0.4978(8) 0.0583(14) 0.5629(8) 0.065(2) Uani 0.251(6) d P 2
H50O H 0.4896(8) 0.0108(14) 0.5445(8) 0.098 Uiso 0.251(6) calc PR 2
H50P H 0.5344(8) 0.0368(14) 0.6028(8) 0.098 Uiso 0.251(6) calc PR 2
H50Q H 0.5264(8) 0.0941(14) 0.5310(8) 0.098 Uiso 0.251(6) calc PR 2
C506 C 0.4057(12) 0.1819(15) 0.6062(9) 0.0490(13) Uani 0.251(6) d P 2
H50R H 0.3442(12) 0.2073(15) 0.6133(9) 0.074 Uiso 0.251(6) calc PR 2
H50S H 0.4305(12) 0.2230(15) 0.5761(9) 0.074 Uiso 0.251(6) calc PR 2
H50T H 0.4385(12) 0.1657(15) 0.6480(9) 0.074 Uiso 0.251(6) calc PR 2
C510 C 0.2227(2) -0.0185(2) 0.44747(11) 0.0270(5) Uani 1 d . .
C511 C 0.2585(2) -0.0974(2) 0.50024(13) 0.0367(6) Uani 1 d . .
H51A H 0.2432(2) -0.0846(2) 0.54349(13) 0.055 Uiso 1 calc R .
H51B H 0.3223(2) -0.1148(2) 0.49757(13) 0.055 Uiso 1 calc R .
H51C H 0.2327(2) -0.1432(2) 0.49337(13) 0.055 Uiso 1 calc R .
C512 C 0.1222(2) 0.0050(2) 0.45141(13) 0.0316(5) Uani 1 d . .
H51D H 0.0980(2) 0.0554(2) 0.41805(13) 0.047 Uiso 1 calc R .
H51E H 0.1058(2) 0.0166(2) 0.49482(13) 0.047 Uiso 1 calc R .
H51F H 0.0989(2) -0.0419(2) 0.44388(13) 0.047 Uiso 1 calc R .
C513 C 0.2481(2) -0.0412(2) 0.38063(12) 0.0334(6) Uani 1 d . .
H51G H 0.2260(2) 0.0082(2) 0.34594(12) 0.050 Uiso 1 calc R .
H51H H 0.2225(2) -0.0874(2) 0.37457(12) 0.050 Uiso 1 calc R .
H51I H 0.3120(2) -0.0589(2) 0.37876(12) 0.050 Uiso 1 calc R .
C60 C 0.2966(2) 0.2930(2) 0.31231(12) 0.0282(5) Uani 1 d . .
H60A H 0.3225(2) 0.2317(2) 0.32604(12) 0.034 Uiso 1 calc R .
H60B H 0.3272(2) 0.3225(2) 0.33757(12) 0.034 Uiso 1 calc R .
C61 C 0.2649(2) 0.29932(15) 0.19383(12) 0.0266(5) Uani 1 d . .
C62 C 0.3132(2) 0.3191(2) 0.24141(12) 0.0283(5) Uani 1 d . .
C63 C 0.3795(2) 0.3611(2) 0.22385(14) 0.0317(6) Uani 1 d . .
H63 H 0.4096(2) 0.3761(2) 0.25692(14) 0.038 Uiso 1 calc R .
C64 C 0.4022(2) 0.3813(2) 0.16001(14) 0.0342(6) Uani 1 d . .
C65 C 0.3529(2) 0.3612(2) 0.11290(13) 0.0330(6) Uani 1 d . .
H65 H 0.3677(2) 0.3753(2) 0.06841(13) 0.040 Uiso 1 calc R .
C66 C 0.2834(2) 0.32159(15) 0.12677(12) 0.0291(5) Uani 1 d . .
C600 C 0.4771(2) 0.4246(2) 0.1395(2) 0.0383(7) Uani 1 d . .
C601 C 0.4429(2) 0.5102(2) 0.0992(2) 0.0519(11) Uani 0.833(4) d P 1
H60C H 0.3991(2) 0.5437(2) 0.1238(2) 0.078 Uiso 0.833(4) calc PR 1
H60D H 0.4158(2) 0.5055(2) 0.0587(2) 0.078 Uiso 0.833(4) calc PR 1
H60E H 0.4911(2) 0.5380(2) 0.0886(2) 0.078 Uiso 0.833(4) calc PR 1
C602 C 0.5454(2) 0.3699(2) 0.1038(2) 0.0395(8) Uani 0.833(4) d P 1
H60F H 0.5665(2) 0.3141(2) 0.1318(2) 0.059 Uiso 0.833(4) calc PR 1
H60G H 0.5946(2) 0.3964(2) 0.0933(2) 0.059 Uiso 0.833(4) calc PR 1
H60H H 0.5193(2) 0.3639(2) 0.0634(2) 0.059 Uiso 0.833(4) calc PR 1
C603 C 0.5279(3) 0.4350(3) 0.2011(2) 0.0490(10) Uani 0.833(4) d P 1
H60I H 0.5514(3) 0.3794(3) 0.2287(2) 0.074 Uiso 0.833(4) calc PR 1
H60J H 0.4875(3) 0.4707(3) 0.2262(2) 0.074 Uiso 0.833(4) calc PR 1
H60K H 0.5762(3) 0.4613(3) 0.1863(2) 0.074 Uiso 0.833(4) calc PR 1
C604 C 0.4661(13) 0.4990(11) 0.1668(12) 0.0519(11) Uani 0.167(4) d P 2
H60L H 0.4066(13) 0.5342(11) 0.1568(12) 0.078 Uiso 0.167(4) calc PR 2
H60M H 0.5086(13) 0.5309(11) 0.1481(12) 0.078 Uiso 0.167(4) calc PR 2
H60N H 0.4757(13) 0.4826(11) 0.2144(12) 0.078 Uiso 0.167(4) calc PR 2
C605 C 0.4576(11) 0.4725(11) 0.0537(9) 0.0395(8) Uani 0.167(4) d P 2
H60O H 0.4027(11) 0.5164(11) 0.0482(9) 0.059 Uiso 0.167(4) calc PR 2
H60P H 0.4533(11) 0.4293(11) 0.0290(9) 0.059 Uiso 0.167(4) calc PR 2
H60Q H 0.5061(11) 0.4977(11) 0.0375(9) 0.059 Uiso 0.167(4) calc PR 2
C606 C 0.5506(13) 0.3663(13) 0.1456(12) 0.0490(10) Uani 0.167(4) d P 2
H60R H 0.5443(13) 0.3212(13) 0.1236(12) 0.074 Uiso 0.167(4) calc PR 2
H60S H 0.5648(13) 0.3429(13) 0.1921(12) 0.074 Uiso 0.167(4) calc PR 2
H60T H 0.5978(13) 0.3912(13) 0.1258(12) 0.074 Uiso 0.167(4) calc PR 2
C610 C 0.2292(2) 0.3088(2) 0.07169(12) 0.0318(6) Uani 1 d . .
C611 C 0.2230(2) 0.2165(2) 0.07937(13) 0.0426(7) Uani 1 d . .
H61A H 0.1877(2) 0.2112(2) 0.04299(13) 0.064 Uiso 1 calc R .
H61B H 0.1953(2) 0.1997(2) 0.12076(13) 0.064 Uiso 1 calc R .
H61C H 0.2819(2) 0.1799(2) 0.07924(13) 0.064 Uiso 1 calc R .
C612 C 0.1370(2) 0.3660(2) 0.07118(14) 0.0408(7) Uani 1 d . .
H61D H 0.1014(2) 0.3584(2) 0.03590(14) 0.061 Uiso 1 calc R .
H61E H 0.1406(2) 0.4250(2) 0.06412(14) 0.061 Uiso 1 calc R .
H61F H 0.1099(2) 0.3511(2) 0.11319(14) 0.061 Uiso 1 calc R .
C613 C 0.2684(2) 0.3310(2) 0.00357(13) 0.0381(6) Uani 1 d . .
H61G H 0.2313(2) 0.3218(2) -0.03002(13) 0.057 Uiso 1 calc R .
H61H H 0.3275(2) 0.2950(2) 0.00283(13) 0.057 Uiso 1 calc R .
H61I H 0.2712(2) 0.3904(2) -0.00516(13) 0.057 Uiso 1 calc R .
C71 C -0.3453(5) -0.4238(6) 0.3002(3) 0.155(3) Uani 1 d . .
H71 H -0.3350(5) -0.4442(6) 0.3459(3) 0.186 Uiso 1 calc R .
C72 C -0.4286(4) -0.3730(6) 0.2767(3) 0.134(3) Uani 1 d . .
H72 H -0.4747(4) -0.3597(6) 0.3059(3) 0.160 Uiso 1 calc R .
C73 C -0.4403(3) -0.3444(3) 0.2128(3) 0.0767(12) Uani 1 d . .
H73 H -0.4957(3) -0.3105(3) 0.1957(3) 0.092 Uiso 1 calc R .
C74 C -0.3740(3) -0.3632(2) 0.1716(2) 0.0652(10) Uani 1 d . .
H74 H -0.3830(3) -0.3420(2) 0.1259(2) 0.078 Uiso 1 calc R .
C75 C -0.2942(3) -0.4126(2) 0.1955(3) 0.0690(11) Uani 1 d . .
H75 H -0.2480(3) -0.4247(2) 0.1662(3) 0.083 Uiso 1 calc R .
C76 C -0.2807(4) -0.4436(4) 0.2588(3) 0.098(2) Uani 1 d . .
H76 H -0.2257(4) -0.4795(4) 0.2749(3) 0.117 Uiso 1 calc R .
C81 C -0.2484(3) 0.3675(4) -0.3595(3) 0.100(2) Uani 1 d . .
H81 H -0.2340(3) 0.4026(4) -0.3978(3) 0.120 Uiso 1 calc R .
C82 C -0.3062(3) 0.4026(4) -0.3130(3) 0.0868(14) Uani 1 d . .
H82 H -0.3327(3) 0.4614(4) -0.3203(3) 0.104 Uiso 1 calc R .
C83 C -0.3227(3) 0.3490(3) -0.2571(2) 0.0754(12) Uani 1 d . .
H83 H -0.3595(3) 0.3721(3) -0.2253(2) 0.090 Uiso 1 calc R .
C84 C -0.2876(3) 0.2636(3) -0.2460(2) 0.0744(12) Uani 1 d . .
H84 H -0.3010(3) 0.2279(3) -0.2077(2) 0.089 Uiso 1 calc R .
C85 C -0.2324(3) 0.2307(3) -0.2917(2) 0.0769(13) Uani 1 d . .
H85 H -0.2066(3) 0.1717(3) -0.2842(2) 0.092 Uiso 1 calc R .
C86 C -0.2143(3) 0.2814(4) -0.3474(3) 0.0855(14) Uani 1 d . .
H86 H -0.1773(3) 0.2569(4) -0.3785(3) 0.103 Uiso 1 calc R .
C91 C 0.4437(3) -0.1964(3) -0.3086(3) 0.0875(15) Uani 1 d . .
H91 H 0.4851(3) -0.2157(3) -0.3394(3) 0.105 Uiso 1 calc R .
C92 C 0.3552(3) -0.1947(3) -0.3145(3) 0.0818(13) Uani 1 d . .
H92 H 0.3355(3) -0.2140(3) -0.3500(3) 0.098 Uiso 1 calc R .
C93 C 0.2958(3) -0.1657(3) -0.2702(2) 0.0737(12) Uani 1 d . .
H93 H 0.2361(3) -0.1665(3) -0.2749(2) 0.088 Uiso 1 calc R .
C94 C 0.3213(3) -0.1361(3) -0.2201(2) 0.0717(11) Uani 1 d . .
H94 H 0.2793(3) -0.1142(3) -0.1907(2) 0.086 Uiso 1 calc R .
C95 C 0.4065(3) -0.1376(3) -0.2115(2) 0.0733(12) Uani 1 d . .
H95 H 0.4237(3) -0.1175(3) -0.1755(2) 0.088 Uiso 1 calc R .
C96 C 0.4686(3) -0.1672(2) -0.2534(2) 0.0713(12) Uani 1 d . .
H96 H 0.5283(3) -0.1685(2) -0.2459(2) 0.086 Uiso 1 calc R .
C01 C -0.5831(7) 0.6546(9) -0.5050(7) 0.232(6) Uani 1 d . .
H01 H -0.6426(7) 0.6787(9) -0.5184(7) 0.278 Uiso 1 calc R .
C02 C -0.5265(7) 0.6341(7) -0.5441(4) 0.177(4) Uani 1 d . .
H02 H -0.5435(7) 0.6430(7) -0.5888(4) 0.213 Uiso 1 calc R .
C03 C -0.4312(8) 0.5955(8) -0.5248(5) 0.207(5) Uani 1 d . .
H03 H -0.3899(8) 0.5756(8) -0.5554(5) 0.248 Uiso 1 calc R .
C04 C -0.4070(5) 0.5904(5) -0.4609(5) 0.152(3) Uani 1 d . .
H04 H -0.3473(5) 0.5706(5) -0.4470(5) 0.182 Uiso 1 calc R .
C05 C -0.4723(6) 0.6150(7) -0.4162(5) 0.177(4) Uani 1 d . .
H05 H -0.4541(6) 0.6134(7) -0.3728(5) 0.213 Uiso 1 calc R .
C06 C -0.5514(6) 0.6385(9) -0.4302(8) 0.242(7) Uani 1 d . .
H06 H -0.5930(6) 0.6468(9) -0.3970(8) 0.290 Uiso 1 calc R .

loop_
_atom_type_symbol
_atom_type_description
_atom_type_scat_dispersion_real
_atom_type_scat_dispersion_imag
_atom_type_scat_source
C C 0.0033 0.0016 'International Tables Vol C Tables 4.2.6.8 and 6.1.1.4'
H H 0.0000 0.0000 'International Tables Vol C Tables 4.2.6.8 and 6.1.1.4'
N N 0.0061 0.0033 'International Tables Vol C Tables 4.2.6.8 and 6.1.1.4'
O O 0.0106 0.0060 'International Tables Vol C Tables 4.2.6.8 and 6.1.1.4'
Ti Ti 0.2776 0.4457 'International Tables Vol C Tables 4.2.6.8 and 6.1.1.4'

loop_
_geom_angle_atom_site_label_1
_geom_angle_atom_site_label_2
_geom_angle_atom_site_label_3
_geom_angle
O Ti1 O2 103.06(7)
O Ti1 O3 96.09(7)
O2 Ti1 O3 111.91(7)
O Ti1 O1 97.65(7)
O2 Ti1 O1 114.31(7)
O3 Ti1 O1 126.89(7)
O Ti1 N1 174.19(7)
O2 Ti1 N1 82.34(6)
O3 Ti1 N1 79.73(6)
O1 Ti1 N1 81.87(6)
O Ti2 O4 100.19(7)
O Ti2 O5 97.39(7)
O4 Ti2 O5 108.52(7)
O Ti2 O6 97.70(7)
O4 Ti2 O6 117.96(8)
O5 Ti2 O6 127.20(8)
O Ti2 N2 178.15(7)
O4 Ti2 N2 81.46(7)
O5 Ti2 N2 82.82(7)
O6 Ti2 N2 80.75(7)
Ti1 O Ti2 155.54(9)
C11 O1 Ti1 144.26(14)
C21 O2 Ti1 143.51(14)
C31 O3 Ti1 143.31(14)
C41 O4 Ti2 141.7(2)
C51 O5 Ti2 144.37(15)
C61 O6 Ti2 144.21(15)
C10 N1 C30 110.0(2)
C10 N1 C20 109.1(2)
C30 N1 C20 110.2(2)
C10 N1 Ti1 109.49(12)
C30 N1 Ti1 108.53(12)
C20 N1 Ti1 109.54(12)
C50 N2 C60 107.2(2)
C50 N2 C40 109.9(2)
C60 N2 C40 110.6(2)
C50 N2 Ti2 112.23(14)
C60 N2 Ti2 108.91(13)
C40 N2 Ti2 108.02(14)
N1 C10 C12 113.9(2)
O1 C11 C12 117.2(2)
O1 C11 C16 123.1(2)
C12 C11 C16 119.7(2)
C13 C12 C11 121.1(2)
C13 C12 C10 119.1(2)
C11 C12 C10 119.7(2)
C12 C13 C14 121.0(2)
C15 C14 C13 116.7(2)
C15 C14 C100 122.3(2)
C13 C14 C100 121.0(2)
C14 C15 C16 125.0(2)
C15 C16 C11 116.5(2)
C15 C16 C110 116.4(2)
C11 C16 C110 126.9(2)
C105 C100 C106 113.6(7)
C101 C100 C103 112.1(4)
C105 C100 C14 113.6(4)
C106 C100 C14 109.5(5)
C101 C100 C14 108.7(3)
C103 C100 C14 113.5(3)
C101 C100 C102 107.2(4)
C103 C100 C102 105.7(4)
C14 C100 C102 109.5(2)
C105 C100 C104 109.3(7)
C106 C100 C104 103.8(7)
C14 C100 C104 106.3(4)
C112 C110 C113 107.7(3)
C112 C110 C16 107.2(3)
C113 C110 C16 115.7(2)
C112 C110 C111 111.0(3)
C113 C110 C111 105.9(3)
C16 C110 C111 109.3(3)
N1 C20 C22 113.4(2)
O2 C21 C22 118.4(2)
O2 C21 C26 120.7(2)
C22 C21 C26 120.9(2)
C21 C22 C23 120.0(2)
C21 C22 C20 120.9(2)
C23 C22 C20 119.0(2)
C24 C23 C22 121.2(2)
C23 C24 C25 117.3(2)
C23 C24 C200 120.3(2)
C25 C24 C200 122.3(2)
C24 C25 C26 124.2(2)
C21 C26 C25 116.4(2)
C21 C26 C210 121.0(2)
C25 C26 C210 122.5(2)
C205 C200 C206 107.6(3)
C202 C200 C203 107.9(3)
C205 C200 C204 114.0(3)
C206 C200 C204 117.4(2)
C205 C200 C24 99.4(2)
C206 C200 C24 107.4(2)
C202 C200 C24 113.4(2)
C203 C200 C24 108.5(2)
C204 C200 C24 109.3(2)
C202 C200 C201 107.7(3)
C203 C200 C201 107.7(3)
C24 C200 C201 111.4(2)
C26 C210 C212 108.1(2)
C26 C210 C213 112.4(2)
C212 C210 C213 109.5(2)
C26 C210 C211 111.7(2)
C212 C210 C211 109.3(3)
C213 C210 C211 105.8(2)
N1 C30 C32 113.0(2)
O3 C31 C32 118.7(2)
O3 C31 C36 120.9(2)
C32 C31 C36 120.3(2)
C33 C32 C31 120.2(2)
C33 C32 C30 120.4(2)
C31 C32 C30 119.4(2)
C32 C33 C34 121.1(2)
C35 C34 C33 116.9(2)
C35 C34 C300 120.9(2)
C33 C34 C300 122.2(2)
C34 C35 C36 124.2(2)
C35 C36 C31 116.4(2)
C35 C36 C310 122.0(2)
C31 C36 C310 121.5(2)
C34 C300 C302 108.0(2)
C34 C300 C303 111.8(2)
C302 C300 C303 108.3(2)
C34 C300 C301 111.3(2)
C302 C300 C301 109.3(2)
C303 C300 C301 108.1(2)
C311 C310 C36 111.3(2)
C311 C310 C312 108.1(2)
C36 C310 C312 112.0(2)
C311 C310 C313 106.7(2)
C36 C310 C313 108.5(2)
C312 C310 C313 110.0(2)
N2 C40 C42 111.3(2)
O4 C41 C42 118.3(2)
O4 C41 C46 120.8(2)
C42 C41 C46 120.9(2)
C43 C42 C41 119.9(2)
C43 C42 C40 120.4(2)
C41 C42 C40 119.6(2)
C42 C43 C44 121.2(2)
C45 C44 C43 116.8(2)
C45 C44 C400 122.3(2)
C43 C44 C400 120.8(3)
C44 C45 C46 124.3(2)
C45 C46 C41 116.3(2)
C45 C46 C410 122.4(2)
C41 C46 C410 121.2(2)
C402 C400 C401 110.6(3)
C402 C400 C403 107.1(3)
C401 C400 C403 107.0(4)
C402 C400 C44 112.6(2)
C401 C400 C44 107.2(2)
C403 C400 C44 112.1(3)
C411 C410 C46 111.3(2)
C411 C410 C413 110.1(2)
C46 C410 C413 109.1(2)
C411 C410 C412 108.0(2)
C46 C410 C412 111.4(2)
C413 C410 C412 106.9(2)
N2 C50 C52 114.1(2)
O5 C51 C56 121.1(2)
O5 C51 C52 117.9(2)
C56 C51 C52 121.0(2)
C53 C52 C51 119.1(2)
C53 C52 C50 120.5(2)
C51 C52 C50 120.2(2)
C54 C53 C52 121.6(2)
C53 C54 C55 117.4(2)
C53 C54 C500 120.0(2)
C55 C54 C500 122.7(3)
C54 C55 C56 123.9(2)
C51 C56 C55 116.5(2)
C51 C56 C510 121.6(2)
C55 C56 C510 121.7(2)
C506 C500 C505 120.3(10)
C501 C500 C503 111.0(4)
C506 C500 C54 115.2(8)
C501 C500 C54 113.5(3)
C505 C500 C54 110.8(6)
C503 C500 C54 109.5(3)
C501 C500 C502 108.7(4)
C503 C500 C502 107.0(3)
C54 C500 C502 106.9(3)
C506 C500 C504 98.6(10)
C505 C500 C504 103.6(11)
C54 C500 C504 105.5(6)
C511 C510 C513 107.8(2)
C511 C510 C512 108.1(2)
C513 C510 C512 109.2(2)
C511 C510 C56 111.9(2)
C513 C510 C56 110.9(2)
C512 C510 C56 108.8(2)
N2 C60 C62 114.9(2)
O6 C61 C62 117.8(2)
O6 C61 C66 122.2(2)
C62 C61 C66 120.0(2)
C63 C62 C61 120.8(2)
C63 C62 C60 118.7(2)
C61 C62 C60 120.4(2)
C64 C63 C62 121.5(2)
C63 C64 C65 116.8(2)
C63 C64 C600 122.7(3)
C65 C64 C600 120.5(2)
C64 C65 C66 124.7(2)
C65 C66 C61 116.0(2)
C65 C66 C610 120.6(2)
C61 C66 C610 123.3(2)
C606 C600 C604 122.5(12)
C601 C600 C602 111.8(3)
C606 C600 C64 108.2(8)
C604 C600 C64 110.1(8)
C601 C600 C64 110.7(3)
C602 C600 C64 110.1(2)
C601 C600 C603 107.5(3)
C602 C600 C603 105.1(3)
C64 C600 C603 111.6(2)
C606 C600 C605 108.3(12)
C604 C600 C605 100.0(11)
C64 C600 C605 106.4(6)
C66 C610 C612 108.6(2)
C66 C610 C611 112.3(2)
C612 C610 C611 109.3(2)
C66 C610 C613 112.7(2)
C612 C610 C613 108.2(2)
C611 C610 C613 105.6(2)
C76 C71 C72 120.9(6)
C73 C72 C71 118.0(6)
C72 C73 C74 120.6(5)
C73 C74 C75 120.2(5)
C76 C75 C74 120.8(5)
C75 C76 C71 119.4(6)
C86 C81 C82 118.3(5)
C83 C82 C81 118.4(5)
C84 C83 C82 122.3(4)
C83 C84 C85 118.5(5)
C86 C85 C84 121.0(5)
C85 C86 C81 121.5(5)
C92 C91 C96 115.9(5)
C93 C92 C91 121.6(5)
C94 C93 C92 120.7(4)
C93 C94 C95 120.1(5)
C94 C95 C96 121.6(5)
C95 C96 C91 120.0(4)
C02 C01 C06 116.6(10)
C01 C02 C03 123.5(10)
C04 C03 C02 116.9(8)
C03 C04 C05 119.2(8)
C06 C05 C04 124.1(10)
C05 C06 C01 119.1(10)

loop_
_geom_bond_atom_site_label_1
_geom_bond_atom_site_label_2
_geom_bond_distance
Ti1 O 1.8250(15)
Ti1 O2 1.829(2)
Ti1 O3 1.850(2)
Ti1 O1 1.852(2)
Ti1 N1 2.275(2)
Ti2 O 1.8254(15)
Ti2 O4 1.834(2)
Ti2 O5 1.839(2)
Ti2 O6 1.869(2)
Ti2 N2 2.289(2)
O1 C11 1.359(2)
O2 C21 1.361(2)
O3 C31 1.355(3)
O4 C41 1.360(3)
O5 C51 1.361(3)
O6 C61 1.368(3)
N1 C10 1.491(3)
N1 C30 1.492(3)
N1 C20 1.495(3)
N2 C50 1.484(3)
N2 C60 1.485(3)
N2 C40 1.500(3)
C10 C12 1.497(3)
C11 C12 1.403(3)
C11 C16 1.411(3)
C12 C13 1.387(3)
C13 C14 1.396(3)
C14 C15 1.386(3)
C14 C100 1.532(3)
C15 C16 1.404(3)
C16 C110 1.539(3)
C100 C105 1.456(11)
C100 C106 1.48(2)
C100 C101 1.521(6)
C100 C103 1.526(6)
C100 C102 1.555(5)
C100 C104 1.593(12)
C110 C112 1.528(5)
C110 C113 1.529(4)
C110 C111 1.539(5)
C20 C22 1.501(3)
C21 C22 1.397(3)
C21 C26 1.406(3)
C22 C23 1.398(3)
C23 C24 1.385(3)
C24 C25 1.390(3)
C24 C200 1.538(3)
C25 C26 1.407(3)
C26 C210 1.536(3)
C200 C205 1.374(4)
C200 C206 1.468(5)
C200 C202 1.515(4)
C200 C203 1.528(4)
C200 C204 1.537(5)
C200 C201 1.553(5)
C210 C212 1.539(4)
C210 C213 1.540(4)
C210 C211 1.542(4)
C30 C32 1.506(3)
C31 C32 1.396(3)
C31 C36 1.412(3)
C32 C33 1.389(3)
C33 C34 1.396(3)
C34 C35 1.395(3)
C34 C300 1.535(3)
C35 C36 1.396(3)
C36 C310 1.537(3)
C300 C302 1.535(4)
C300 C303 1.540(4)
C300 C301 1.544(4)
C310 C311 1.531(3)
C310 C312 1.540(4)
C310 C313 1.542(3)
C40 C42 1.515(3)
C41 C42 1.395(3)
C41 C46 1.403(3)
C42 C43 1.388(3)
C43 C44 1.395(4)
C44 C45 1.391(4)
C44 C400 1.531(4)
C45 C46 1.398(3)
C46 C410 1.537(4)
C400 C402 1.501(5)
C400 C401 1.523(5)
C400 C403 1.528(5)
C410 C411 1.530(4)
C410 C413 1.540(4)
C410 C412 1.544(4)
C50 C52 1.500(3)
C51 C56 1.398(3)
C51 C52 1.407(3)
C52 C53 1.395(3)
C53 C54 1.382(4)
C54 C55 1.393(4)
C54 C500 1.538(3)
C55 C56 1.402(3)
C56 C510 1.542(3)
C500 C506 1.44(2)
C500 C501 1.477(6)
C500 C505 1.481(14)
C500 C503 1.530(7)
C500 C502 1.597(6)
C500 C504 1.70(2)
C510 C511 1.535(3)
C510 C513 1.537(3)
C510 C512 1.540(3)
C60 C62 1.494(3)
C61 C62 1.398(3)
C61 C66 1.418(3)
C62 C63 1.395(3)
C63 C64 1.370(4)
C64 C65 1.403(4)
C64 C600 1.536(4)
C65 C66 1.405(3)
C66 C610 1.522(4)
C600 C606 1.31(2)
C600 C604 1.44(2)
C600 C601 1.485(5)
C600 C602 1.518(4)
C600 C603 1.587(5)
C600 C605 1.81(2)
C610 C612 1.532(4)
C610 C611 1.541(3)
C610 C613 1.550(3)
C71 C76 1.343(8)
C71 C72 1.416(9)
C72 C73 1.326(8)
C73 C74 1.357(6)
C74 C75 1.367(6)
C75 C76 1.322(7)
C81 C86 1.378(7)
C81 C82 1.430(7)
C82 C83 1.383(7)
C83 C84 1.371(6)
C84 C85 1.382(6)
C85 C86 1.364(7)
C91 C92 1.394(6)
C91 C96 1.432(7)
C92 C93 1.374(6)
C93 C94 1.347(6)
C94 C95 1.351(5)
C95 C96 1.366(6)
C01 C02 1.229(10)
C01 C06 1.60(2)
C02 C03 1.510(13)
C03 C04 1.376(12)
C04 C05 1.415(10)
C05 C06 1.234(10)
